data_4023661
loop_
_publ_author_name
'Wen Huang'
'Pengzhi Zheng'
'Zhengxing Zhang'
'Ruiting Liu'
'Zhenxia Chen'
'Xigeng Zhou'

_publ_section_title
;
 Controllable One-Step Synthesis of Spirocycles, Polycycles,
 and Di- and Tetrahydronaphthalenes from Aryl-Substituted
 Propargylic Alcohols
;
_journal_name_full 'Journal of Organic Chemistry'
_journal_page_first 6845
_journal_page_last 6848
_journal_paper_doi 10.1021/jo801210n
_journal_volume 73
_journal_year 2008
_chemical_formula_sum 'C31 H30 O4'
_chemical_formula_weight 466.55
_chemical_name_systematic
;
 ?
;
_space_group_IT_number 14
_symmetry_cell_setting monoclinic
_symmetry_space_group_name_Hall '-P 2yn'
_symmetry_space_group_name_H-M 'P 1 21/n 1'
_atom_sites_solution_hydrogens geom
_atom_sites_solution_primary direct
_atom_sites_solution_secondary difmap
_audit_creation_method SHELXL-97
_cell_angle_alpha 90.00
_cell_angle_beta 98.805(6)
_cell_angle_gamma 90.00
_cell_formula_units_Z 4
_cell_length_a 12.989(6)
_cell_length_b 9.804(4)
_cell_length_c 20.082(9)
_cell_measurement_reflns_used 990
_cell_measurement_temperature 293(2)
_cell_measurement_theta_max 20.940
_cell_measurement_theta_min 2.896
_cell_volume 2527.2(18)
_computing_cell_refinement 'Bruker SMART'
_computing_data_collection 'Bruker SMART'
_computing_data_reduction 'Bruker SHELXTL'
_computing_molecular_graphics 'Bruker SHELXTL'
_computing_publication_material 'Bruker SHELXTL'
_computing_structure_refinement 'SHELXL-97 (Sheldrick, 1997)'
_computing_structure_solution 'SHELXS-97 (Sheldrick, 1990)'
_diffrn_ambient_temperature 293(2)
_diffrn_measured_fraction_theta_full 0.997
_diffrn_measured_fraction_theta_max 0.997
_diffrn_measurement_device_type 'CCD area detector'
_diffrn_measurement_method 'phi and omega scans'
_diffrn_radiation_monochromator graphite
_diffrn_radiation_source 'fine-focus sealed tube'
_diffrn_radiation_type MoK\a
_diffrn_radiation_wavelength 0.71073
_diffrn_reflns_av_R_equivalents 0.0715
_diffrn_reflns_av_sigmaI/netI 0.0638
_diffrn_reflns_limit_h_max 15
_diffrn_reflns_limit_h_min -15
_diffrn_reflns_limit_k_max 11
_diffrn_reflns_limit_k_min -10
_diffrn_reflns_limit_l_max 23
_diffrn_reflns_limit_l_min -14
_diffrn_reflns_number 10080
_diffrn_reflns_theta_full 25.00
_diffrn_reflns_theta_max 25.00
_diffrn_reflns_theta_min 1.75
_exptl_absorpt_coefficient_mu 0.080
_exptl_absorpt_correction_T_max 0.9881
_exptl_absorpt_correction_T_min 0.9842
_exptl_absorpt_correction_type multi-scan
_exptl_absorpt_process_details sadabs
_exptl_crystal_colour colorless
_exptl_crystal_density_diffrn 1.226
_exptl_crystal_density_method 'not measured'
_exptl_crystal_description column
_exptl_crystal_F_000 992
_exptl_crystal_size_max 0.20
_exptl_crystal_size_mid 0.15
_exptl_crystal_size_min 0.15
_refine_diff_density_max 0.406
_refine_diff_density_min -0.315
_refine_diff_density_rms 0.062
_refine_ls_extinction_method none
_refine_ls_goodness_of_fit_ref 0.982
_refine_ls_hydrogen_treatment constr
_refine_ls_matrix_type full
_refine_ls_number_parameters 316
_refine_ls_number_reflns 4445
_refine_ls_number_restraints 0
_refine_ls_restrained_S_all 0.982
_refine_ls_R_factor_all 0.1074
_refine_ls_R_factor_gt 0.0709
_refine_ls_shift/su_max 0.001
_refine_ls_shift/su_mean 0.000
_refine_ls_structure_factor_coef Fsqd
_refine_ls_weighting_details 'calc w=1/[\s^2^(Fo^2^)+(0.1313P)^2^+0.0000P] where P=(Fo^2^+2Fc^2^)/3'
_refine_ls_weighting_scheme calc
_refine_ls_wR_factor_gt 0.1938
_refine_ls_wR_factor_ref 0.2187
_reflns_number_gt 2758
_reflns_number_total 4445
_reflns_threshold_expression >2sigma(I)
_cod_data_source_file jo801210n_si_002.cif
_cod_data_source_block f80125b
_cod_depositor_comments
;
The following automatic conversions were performed:
'_symmetry_cell_setting' value 'Monoclinic' changed to 'monoclinic'
according to '/home/saulius/struct/CIF-dictionaries/cif_core.dic'
dictionary named 'cif_core.dic' version 2.4.1 from 2010-06-29.

Automatic conversion script
Id: cif_fix_enum 1527 2010-12-29 10:47:43Z saulius 
;
_cod_original_sg_symbol_H-M 'P 21/n'
_cod_database_code 4023661

loop_
_symmetry_equiv_pos_as_xyz
'x, y, z'
'-x+1/2, y+1/2, -z+1/2'
'-x, -y, -z'
'x-1/2, -y-1/2, z-1/2'

loop_
_atom_site_label
_atom_site_type_symbol
_atom_site_fract_x
_atom_site_fract_y
_atom_site_fract_z
_atom_site_U_iso_or_equiv
_atom_site_adp_type
_atom_site_occupancy
_atom_site_symmetry_multiplicity
_atom_site_calc_flag
_atom_site_refinement_flags
_atom_site_disorder_assembly
_atom_site_disorder_group
O1 O 0.6159(3) 0.4419(4) -0.01504(18) 0.1267(12) Uani 1 1 d . . .
O2 O 0.7750(2) 0.3705(3) 0.01989(14) 0.0983(9) Uani 1 1 d . . .
O3 O 0.7814(2) 0.1994(3) 0.15693(14) 0.0942(9) Uani 1 1 d . . .
O4 O 0.70558(18) 0.3970(2) 0.16396(11) 0.0758(7) Uani 1 1 d . . .
C1 C 0.4585(3) -0.3077(3) 0.17910(19) 0.0824(11) Uani 1 1 d . . .
H1A H 0.4075 -0.2704 0.2039 0.124 Uiso 1 1 calc R . .
H1B H 0.5118 -0.3530 0.2096 0.124 Uiso 1 1 calc R . .
H1C H 0.4257 -0.3720 0.1465 0.124 Uiso 1 1 calc R . .
C2 C 0.5064(2) -0.1946(3) 0.14355(15) 0.0540(7) Uani 1 1 d . . .
C3 C 0.5827(2) -0.2239(3) 0.10402(15) 0.0570(8) Uani 1 1 d . . .
H3A H 0.6037 -0.3136 0.0994 0.068 Uiso 1 1 calc R . .
C4 C 0.6269(2) -0.1213(3) 0.07194(15) 0.0534(7) Uani 1 1 d . . .
H4A H 0.6777 -0.1434 0.0458 0.064 Uiso 1 1 calc R . .
C5 C 0.5986(2) 0.0157(3) 0.07680(13) 0.0444(6) Uani 1 1 d . . .
C6 C 0.5219(2) 0.0458(3) 0.11647(13) 0.0435(6) Uani 1 1 d . . .
C7 C 0.4777(2) -0.0601(3) 0.14873(14) 0.0495(7) Uani 1 1 d . . .
H7A H 0.4266 -0.0392 0.1749 0.059 Uiso 1 1 calc R . .
C8 C 0.4923(2) 0.1894(2) 0.12527(13) 0.0452(7) Uani 1 1 d . . .
C9 C 0.4353(2) 0.2305(3) 0.17006(15) 0.0518(7) Uani 1 1 d . . .
C10 C 0.3775(2) 0.2803(2) 0.21236(15) 0.0494(7) Uani 1 1 d . . .
C11 C 0.2622(2) 0.2949(3) 0.19133(14) 0.0490(7) Uani 1 1 d . . .
C12 C 0.2037(3) 0.1915(3) 0.15735(17) 0.0625(8) Uani 1 1 d . . .
H12A H 0.2356 0.1098 0.1486 0.075 Uiso 1 1 calc R . .
C13 C 0.0989(3) 0.2086(4) 0.13651(19) 0.0739(10) Uani 1 1 d . . .
H13A H 0.0602 0.1380 0.1141 0.089 Uiso 1 1 calc R . .
C14 C 0.0506(3) 0.3284(4) 0.14829(18) 0.0716(9) Uani 1 1 d . . .
H14A H -0.0204 0.3393 0.1339 0.086 Uiso 1 1 calc R . .
C15 C 0.1084(3) 0.4325(3) 0.18165(17) 0.0658(9) Uani 1 1 d . . .
H15A H 0.0763 0.5145 0.1896 0.079 Uiso 1 1 calc R . .
C16 C 0.2131(2) 0.4153(3) 0.20325(15) 0.0556(8) Uani 1 1 d . . .
H16A H 0.2514 0.4857 0.2262 0.067 Uiso 1 1 calc R . .
C17 C 0.4254(2) 0.3215(2) 0.28197(15) 0.0532(7) Uani 1 1 d . . .
C18 C 0.3715(3) 0.3075(3) 0.33581(17) 0.0716(10) Uani 1 1 d . . .
H18A H 0.3027 0.2778 0.3286 0.086 Uiso 1 1 calc R . .
C19 C 0.4201(4) 0.3380(4) 0.40085(18) 0.0849(12) Uani 1 1 d . . .
H19A H 0.3839 0.3275 0.4371 0.102 Uiso 1 1 calc R . .
C20 C 0.5217(4) 0.3837(4) 0.4116(2) 0.0920(13) Uani 1 1 d . . .
H20A H 0.5543 0.4035 0.4551 0.110 Uiso 1 1 calc R . .
C21 C 0.5735(3) 0.3997(4) 0.3591(2) 0.0849(11) Uani 1 1 d . . .
H21A H 0.6417 0.4316 0.3665 0.102 Uiso 1 1 calc R . .
C22 C 0.5271(3) 0.3694(3) 0.29426(18) 0.0677(9) Uani 1 1 d . . .
H22A H 0.5642 0.3811 0.2586 0.081 Uiso 1 1 calc R . .
C23 C 0.5309(2) 0.2945(3) 0.07959(14) 0.0477(7) Uani 1 1 d . . .
H23A H 0.5271 0.3845 0.0992 0.057 Uiso 1 1 calc R . .
H23B H 0.4861 0.2940 0.0363 0.057 Uiso 1 1 calc R . .
C24 C 0.6426(2) 0.2661(3) 0.06926(14) 0.0487(7) Uani 1 1 d . . .
C25 C 0.6483(2) 0.1233(3) 0.03951(15) 0.0541(7) Uani 1 1 d . . .
H25A H 0.6144 0.1245 -0.0070 0.065 Uiso 1 1 calc R . .
H25B H 0.7209 0.0997 0.0397 0.065 Uiso 1 1 calc R . .
C26 C 0.6739(3) 0.3712(3) 0.02010(16) 0.0617(8) Uani 1 1 d . . .
C27 C 0.8151(4) 0.4718(4) -0.0226(2) 0.1055(15) Uani 1 1 d . . .
H27A H 0.8792 0.4383 -0.0360 0.127 Uiso 1 1 calc R . .
H27B H 0.7650 0.4854 -0.0631 0.127 Uiso 1 1 calc R . .
C28 C 0.8341(6) 0.5943(6) 0.0103(3) 0.176(3) Uani 1 1 d . . .
H28A H 0.8591 0.6591 -0.0193 0.264 Uiso 1 1 calc R . .
H28B H 0.8856 0.5818 0.0495 0.264 Uiso 1 1 calc R . .
H28C H 0.7708 0.6277 0.0236 0.264 Uiso 1 1 calc R . .
C29 C 0.7184(2) 0.2805(3) 0.13459(16) 0.0548(7) Uani 1 1 d . . .
C30 C 0.7813(3) 0.4368(4) 0.22249(18) 0.0890(12) Uani 1 1 d . . .
H30A H 0.7473 0.4424 0.2622 0.107 Uiso 1 1 calc R . .
H30B H 0.8363 0.3691 0.2307 0.107 Uiso 1 1 calc R . .
C31 C 0.8243(4) 0.5658(4) 0.2096(2) 0.1019(13) Uani 1 1 d . . .
H31A H 0.8734 0.5930 0.2480 0.153 Uiso 1 1 calc R . .
H31B H 0.7695 0.6322 0.2014 0.153 Uiso 1 1 calc R . .
H31C H 0.8589 0.5592 0.1708 0.153 Uiso 1 1 calc R . .

loop_
_atom_site_aniso_label
_atom_site_aniso_U_11
_atom_site_aniso_U_22
_atom_site_aniso_U_33
_atom_site_aniso_U_23
_atom_site_aniso_U_13
_atom_site_aniso_U_12
O1 0.106(2) 0.145(3) 0.132(3) 0.082(2) 0.024(2) 0.0038(19)
O2 0.0865(19) 0.108(2) 0.106(2) 0.0340(16) 0.0328(16) -0.0145(15)
O3 0.0823(17) 0.0946(18) 0.0931(19) -0.0048(15) -0.0268(15) 0.0165(14)
O4 0.0844(16) 0.0729(15) 0.0613(14) -0.0114(12) -0.0170(12) -0.0123(12)
C1 0.125(3) 0.0506(18) 0.078(2) 0.0054(16) 0.038(2) -0.0079(18)
C2 0.0666(19) 0.0499(16) 0.0449(16) -0.0010(13) 0.0067(15) -0.0016(13)
C3 0.0654(19) 0.0454(15) 0.0578(19) -0.0061(13) 0.0020(16) 0.0094(14)
C4 0.0505(16) 0.0566(17) 0.0534(17) -0.0082(14) 0.0094(13) 0.0050(13)
C5 0.0423(14) 0.0486(15) 0.0412(15) -0.0068(12) 0.0027(12) -0.0021(11)
C6 0.0448(14) 0.0479(14) 0.0358(14) -0.0044(11) 0.0003(12) -0.0010(11)
C7 0.0559(16) 0.0492(15) 0.0443(16) -0.0016(12) 0.0101(13) 0.0008(13)
C8 0.0466(15) 0.0474(15) 0.0408(15) -0.0027(12) 0.0042(13) -0.0004(11)
C9 0.0616(17) 0.0411(14) 0.0524(17) 0.0003(13) 0.0084(15) -0.0005(13)
C10 0.0604(17) 0.0352(13) 0.0558(18) 0.0004(12) 0.0192(15) 0.0021(12)
C11 0.0626(17) 0.0416(14) 0.0468(16) 0.0002(12) 0.0215(14) -0.0061(13)
C12 0.072(2) 0.0506(17) 0.067(2) -0.0035(15) 0.0168(17) -0.0067(15)
C13 0.074(2) 0.071(2) 0.079(2) -0.0106(18) 0.0168(19) -0.0235(18)
C14 0.060(2) 0.082(2) 0.078(2) 0.0051(19) 0.0254(18) -0.0038(18)
C15 0.065(2) 0.0661(19) 0.072(2) -0.0022(17) 0.0288(18) 0.0043(16)
C16 0.0606(18) 0.0470(16) 0.0639(19) -0.0031(13) 0.0250(15) -0.0030(13)
C17 0.071(2) 0.0363(14) 0.0539(18) -0.0002(12) 0.0136(15) 0.0079(13)
C18 0.103(3) 0.0551(18) 0.062(2) -0.0011(16) 0.030(2) -0.0068(17)
C19 0.144(4) 0.061(2) 0.053(2) 0.0038(17) 0.028(2) 0.007(2)
C20 0.131(4) 0.072(2) 0.064(3) -0.004(2) -0.015(3) 0.023(2)
C21 0.082(2) 0.083(3) 0.084(3) -0.014(2) -0.007(2) 0.020(2)
C22 0.071(2) 0.0636(19) 0.067(2) -0.0088(16) 0.0049(17) 0.0130(16)
C23 0.0521(16) 0.0467(14) 0.0425(15) -0.0004(12) 0.0011(13) -0.0017(12)
C24 0.0501(15) 0.0499(15) 0.0453(16) 0.0011(12) 0.0050(13) -0.0067(12)
C25 0.0513(16) 0.0625(18) 0.0504(17) -0.0069(14) 0.0134(13) -0.0030(13)
C26 0.065(2) 0.071(2) 0.0488(18) 0.0072(16) 0.0085(16) -0.0079(17)
C27 0.130(4) 0.102(3) 0.095(3) 0.013(3) 0.051(3) -0.033(3)
C28 0.320(9) 0.109(4) 0.120(4) -0.001(3) 0.097(6) -0.087(5)
C29 0.0515(17) 0.0564(17) 0.0552(18) 0.0057(15) 0.0042(15) -0.0109(15)
C30 0.098(3) 0.105(3) 0.055(2) -0.0026(19) -0.0158(19) -0.039(2)
C31 0.108(3) 0.097(3) 0.088(3) -0.002(2) -0.025(2) -0.027(2)

loop_
_atom_type_symbol
_atom_type_description
_atom_type_scat_dispersion_real
_atom_type_scat_dispersion_imag
_atom_type_scat_source
C C 0.0033 0.0016 'International Tables Vol C Tables 4.2.6.8 and 6.1.1.4'
H H 0.0000 0.0000 'International Tables Vol C Tables 4.2.6.8 and 6.1.1.4'
O O 0.0106 0.0060 'International Tables Vol C Tables 4.2.6.8 and 6.1.1.4'

loop_
_geom_angle_atom_site_label_1
_geom_angle_atom_site_label_2
_geom_angle_atom_site_label_3
_geom_angle
_geom_angle_site_symmetry_1
_geom_angle_site_symmetry_3
_geom_angle_publ_flag
C26 O2 C27 116.5(3) . . ?
C29 O4 C30 118.6(3) . . ?
C2 C1 H1A 109.5 . . ?
C2 C1 H1B 109.5 . . ?
H1A C1 H1B 109.5 . . ?
C2 C1 H1C 109.5 . . ?
H1A C1 H1C 109.5 . . ?
H1B C1 H1C 109.5 . . ?
C7 C2 C3 117.7(3) . . ?
C7 C2 C1 122.2(3) . . ?
C3 C2 C1 120.0(3) . . ?
C4 C3 C2 120.3(3) . . ?
C4 C3 H3A 119.9 . . ?
C2 C3 H3A 119.9 . . ?
C3 C4 C5 122.7(3) . . ?
C3 C4 H4A 118.7 . . ?
C5 C4 H4A 118.7 . . ?
C4 C5 C6 117.3(2) . . ?
C4 C5 C25 120.3(2) . . ?
C6 C5 C25 122.4(2) . . ?
C7 C6 C5 119.2(2) . . ?
C7 C6 C8 121.4(2) . . ?
C5 C6 C8 119.3(2) . . ?
C2 C7 C6 122.8(3) . . ?
C2 C7 H7A 118.6 . . ?
C6 C7 H7A 118.6 . . ?
C9 C8 C6 124.0(2) . . ?
C9 C8 C23 118.6(2) . . ?
C6 C8 C23 117.4(2) . . ?
C10 C9 C8 175.7(3) . . ?
C9 C10 C17 120.6(3) . . ?
C9 C10 C11 119.9(3) . . ?
C17 C10 C11 119.4(2) . . ?
C16 C11 C12 118.7(3) . . ?
C16 C11 C10 120.1(2) . . ?
C12 C11 C10 121.2(3) . . ?
C13 C12 C11 120.3(3) . . ?
C13 C12 H12A 119.8 . . ?
C11 C12 H12A 119.8 . . ?
C14 C13 C12 120.8(3) . . ?
C14 C13 H13A 119.6 . . ?
C12 C13 H13A 119.6 . . ?
C13 C14 C15 119.3(3) . . ?
C13 C14 H14A 120.4 . . ?
C15 C14 H14A 120.4 . . ?
C16 C15 C14 120.1(3) . . ?
C16 C15 H15A 119.9 . . ?
C14 C15 H15A 119.9 . . ?
C15 C16 C11 120.8(3) . . ?
C15 C16 H16A 119.6 . . ?
C11 C16 H16A 119.6 . . ?
C18 C17 C22 118.5(3) . . ?
C18 C17 C10 121.1(3) . . ?
C22 C17 C10 120.4(3) . . ?
C17 C18 C19 120.1(4) . . ?
C17 C18 H18A 120.0 . . ?
C19 C18 H18A 120.0 . . ?
C20 C19 C18 120.2(4) . . ?
C20 C19 H19A 119.9 . . ?
C18 C19 H19A 119.9 . . ?
C21 C20 C19 119.7(4) . . ?
C21 C20 H20A 120.1 . . ?
C19 C20 H20A 120.1 . . ?
C20 C21 C22 121.0(4) . . ?
C20 C21 H21A 119.5 . . ?
C22 C21 H21A 119.5 . . ?
C21 C22 C17 120.5(4) . . ?
C21 C22 H22A 119.8 . . ?
C17 C22 H22A 119.8 . . ?
C8 C23 C24 111.6(2) . . ?
C8 C23 H23A 109.3 . . ?
C24 C23 H23A 109.3 . . ?
C8 C23 H23B 109.3 . . ?
C24 C23 H23B 109.3 . . ?
H23A C23 H23B 108.0 . . ?
C29 C24 C23 111.7(2) . . ?
C29 C24 C26 107.1(2) . . ?
C23 C24 C26 108.6(2) . . ?
C29 C24 C25 111.0(2) . . ?
C23 C24 C25 109.0(2) . . ?
C26 C24 C25 109.4(2) . . ?
C5 C25 C24 113.6(2) . . ?
C5 C25 H25A 108.9 . . ?
C24 C25 H25A 108.9 . . ?
C5 C25 H25B 108.9 . . ?
C24 C25 H25B 108.9 . . ?
H25A C25 H25B 107.7 . . ?
O1 C26 O2 123.4(3) . . ?
O1 C26 C24 125.2(3) . . ?
O2 C26 C24 111.4(3) . . ?
C28 C27 O2 111.6(4) . . ?
C28 C27 H27A 109.3 . . ?
O2 C27 H27A 109.3 . . ?
C28 C27 H27B 109.3 . . ?
O2 C27 H27B 109.3 . . ?
H27A C27 H27B 108.0 . . ?
C27 C28 H28A 109.5 . . ?
C27 C28 H28B 109.5 . . ?
H28A C28 H28B 109.5 . . ?
C27 C28 H28C 109.5 . . ?
H28A C28 H28C 109.5 . . ?
H28B C28 H28C 109.5 . . ?
O3 C29 O4 123.1(3) . . ?
O3 C29 C24 125.8(3) . . ?
O4 C29 C24 111.1(3) . . ?
C31 C30 O4 109.0(3) . . ?
C31 C30 H30A 109.9 . . ?
O4 C30 H30A 109.9 . . ?
C31 C30 H30B 109.9 . . ?
O4 C30 H30B 109.9 . . ?
H30A C30 H30B 108.3 . . ?
C30 C31 H31A 109.5 . . ?
C30 C31 H31B 109.5 . . ?
H31A C31 H31B 109.5 . . ?
C30 C31 H31C 109.5 . . ?
H31A C31 H31C 109.5 . . ?
H31B C31 H31C 109.5 . . ?

loop_
_geom_bond_atom_site_label_1
_geom_bond_atom_site_label_2
_geom_bond_distance
_geom_bond_site_symmetry_2
_geom_bond_publ_flag
O1 C26 1.176(4) . ?
O2 C26 1.314(4) . ?
O2 C27 1.456(4) . ?
O3 C29 1.180(4) . ?
O4 C29 1.308(3) . ?
O4 C30 1.465(4) . ?
C1 C2 1.505(4) . ?
C1 H1A 0.9600 . ?
C1 H1B 0.9600 . ?
C1 H1C 0.9600 . ?
C2 C7 1.379(4) . ?
C2 C3 1.391(4) . ?
C3 C4 1.368(4) . ?
C3 H3A 0.9300 . ?
C4 C5 1.400(4) . ?
C4 H4A 0.9300 . ?
C5 C6 1.400(4) . ?
C5 C25 1.496(4) . ?
C6 C7 1.393(4) . ?
C6 C8 1.476(4) . ?
C7 H7A 0.9300 . ?
C8 C9 1.313(4) . ?
C8 C23 1.515(4) . ?
C9 C10 1.311(4) . ?
C10 C17 1.496(4) . ?
C10 C11 1.500(4) . ?
C11 C16 1.380(4) . ?
C11 C12 1.383(4) . ?
C12 C13 1.372(5) . ?
C12 H12A 0.9300 . ?
C13 C14 1.368(5) . ?
C13 H13A 0.9300 . ?
C14 C15 1.378(5) . ?
C14 H14A 0.9300 . ?
C15 C16 1.373(4) . ?
C15 H15A 0.9300 . ?
C16 H16A 0.9300 . ?
C17 C18 1.382(4) . ?
C17 C22 1.388(4) . ?
C18 C19 1.393(5) . ?
C18 H18A 0.9300 . ?
C19 C20 1.379(6) . ?
C19 H19A 0.9300 . ?
C20 C21 1.346(6) . ?
C20 H20A 0.9300 . ?
C21 C22 1.380(5) . ?
C21 H21A 0.9300 . ?
C22 H22A 0.9300 . ?
C23 C24 1.522(4) . ?
C23 H23A 0.9700 . ?
C23 H23B 0.9700 . ?
C24 C29 1.522(4) . ?
C24 C26 1.525(4) . ?
C24 C25 1.528(4) . ?
C25 H25A 0.9700 . ?
C25 H25B 0.9700 . ?
C27 C28 1.374(6) . ?
C27 H27A 0.9700 . ?
C27 H27B 0.9700 . ?
C28 H28A 0.9600 . ?
C28 H28B 0.9600 . ?
C28 H28C 0.9600 . ?
C30 C31 1.421(5) . ?
C30 H30A 0.9700 . ?
C30 H30B 0.9700 . ?
C31 H31A 0.9600 . ?
C31 H31B 0.9600 . ?
C31 H31C 0.9600 . ?

loop_
_cod_related_entry_id
_cod_related_entry_database
_cod_related_entry_code
1 ChemSpider 30658738
